data_2242712
loop_
_publ_author_name
'Addala, Abderezak'
'Setifi, Zouaoui'
'Morimoto, Yukio'
'Artetxe, Be\~nat'
'Matsumoto, Takashi'
'Guti\'errez-Zorrilla, Juan M.'
'Glidewell, Christopher'

_publ_section_title
;
 Six tris(bipyridyl)iron(II) complexes with 2-substituted
 1,1,3,3-tetracyanopropenide, perchlorate and tetrafluoridoborate anions;
 order <i>versus</i> disorder, hydrogen bonding and
 C---N&#x00B7;&#x00B7;&#x00B7;\p interactions
;
_journal_coeditor_code SJ5565
_journal_issue 12
_journal_name_full 'Acta Crystallographica Section E'
_journal_page_first 1717
_journal_page_last 1726
_journal_paper_doi 10.1107/S2056989018015426
_journal_volume 74
_journal_year 2018
_chemical_formula_iupac '[Fe (C10 H8 N2)3] (C8 H3 N4 O)2, 0.776H2 O'
_chemical_formula_moiety 'C30 H24 Fe N6 2+, 2(C8 H3 N4 O -), 0.776(H2 O)'
_chemical_formula_sum 'C46 H31.55 Fe N14 O2.78'
_chemical_formula_weight 880.65
_chemical_name_systematic
;
Tris(2,2'-bipyridine)iron(II)
bis(1,1,3,3-tetracyano-2-methoxypropenide) 0.776-hydrate
;
_space_group_crystal_system monoclinic
_space_group_IT_number 15
_space_group_name_Hall '-C 2yc'
_space_group_name_H-M_alt 'C 1 2/c 1'
_symmetry_space_group_name_Hall '-C 2yc'
_symmetry_space_group_name_H-M 'C 1 2/c 1'
_atom_sites_solution_hydrogens mixed
_audit_creation_method SHELXL-2014
_cell_angle_alpha 90
_cell_angle_beta 97.5030(10)
_cell_angle_gamma 90
_cell_formula_units_Z 8
_cell_length_a 38.3410(3)
_cell_length_b 11.27560(10)
_cell_length_c 19.33740(16)
_cell_measurement_reflns_used 7579
_cell_measurement_temperature 100(2)
_cell_measurement_theta_max 68.241
_cell_measurement_theta_min 4.090
_cell_volume 8288.32(12)
_computing_cell_refinement
;
CrysAlis PRO (Rigaku OD, 2015)
;
_computing_data_collection
;
CrysAlis PRO (Rigaku OD, 2015)
;
_computing_data_reduction
;
CrysAlis PRO (Rigaku OD, 2015)
;
_computing_molecular_graphics
;
PLATON (Spek, 2009)
;
_computing_publication_material 'SHELXL2014 and PLATON'
_computing_structure_refinement
;
SHELXL2014 (Sheldrick, 2015b)
;
_computing_structure_solution
;
SHELXT (Sheldrick, 2015a)
;
_diffrn_ambient_temperature 100(2)
_diffrn_detector_area_resol_mean 5.811
_diffrn_measured_fraction_theta_full 0.999
_diffrn_measured_fraction_theta_max 0.999
_diffrn_measurement_device_type 'Rigaku XtaLAB Synergy-S'
_diffrn_measurement_method '\w scans'
_diffrn_radiation_type CuK\a
_diffrn_radiation_wavelength 1.54184
_diffrn_reflns_av_R_equivalents 0.0416
_diffrn_reflns_av_unetI/netI 0.0413
_diffrn_reflns_limit_h_max 46
_diffrn_reflns_limit_h_min -37
_diffrn_reflns_limit_k_max 11
_diffrn_reflns_limit_k_min -13
_diffrn_reflns_limit_l_max 23
_diffrn_reflns_limit_l_min -23
_diffrn_reflns_number 26027
_diffrn_reflns_theta_full 67.684
_diffrn_reflns_theta_max 68.241
_diffrn_reflns_theta_min 4.090
_diffrn_source 'sealed tube'
_diffrn_standards_decay_% 0
_diffrn_standards_interval_count 0
_diffrn_standards_interval_time 0
_diffrn_standards_number 0
_exptl_absorpt_coefficient_mu 3.419
_exptl_absorpt_correction_T_max 0.934
_exptl_absorpt_correction_T_min 0.845
_exptl_absorpt_correction_type multi-scan
_exptl_absorpt_process_details
;
(CrysAlis PRO; Rigaku OD, 2015)
;
_exptl_crystal_colour red
_exptl_crystal_density_diffrn 1.411
_exptl_crystal_description needle
_exptl_crystal_F_000 3630
_exptl_crystal_size_max 0.146
_exptl_crystal_size_mid 0.052
_exptl_crystal_size_min 0.020
_refine_diff_density_max 0.217
_refine_diff_density_min -0.382
_refine_ls_extinction_method none
_refine_ls_goodness_of_fit_ref 1.045
_refine_ls_hydrogen_treatment mixed
_refine_ls_matrix_type full
_refine_ls_number_parameters 694
_refine_ls_number_reflns 7579
_refine_ls_number_restraints 560
_refine_ls_restrained_S_all 1.049
_refine_ls_R_factor_all 0.0405
_refine_ls_R_factor_gt 0.0327
_refine_ls_shift/su_max 0.004
_refine_ls_shift/su_mean 0.000
_refine_ls_structure_factor_coef Fsqd
_refine_ls_weighting_details 'w=1/[\s^2^(Fo^2^)+(0.0369P)^2^+3.4626P] where P=(Fo^2^+2Fc^2^)/3'
_refine_ls_weighting_scheme calc
_refine_ls_wR_factor_gt 0.0775
_refine_ls_wR_factor_ref 0.0810
_reflns_number_gt 6565
_reflns_number_total 7579
_reflns_threshold_expression 'I > 2\s(I)'
_cod_data_source_file sj5565sup1.cif
_cod_data_source_block I
_cod_database_code 2242712
_shelx_space_group_comment
;
The symmetry employed for this shelxl refinement is uniquely defined
by the following loop, which should always be used as a source of
symmetry information in preference to the above space-group names.
They are only intended as comments.
;
_shelx_estimated_absorpt_t_min 0.635
_shelx_estimated_absorpt_t_max 0.935
_shelxl_version_number 2.014

loop_
_space_group_symop_operation_xyz
'x, y, z'
'-x, y, -z+1/2'
'x+1/2, y+1/2, z'
'-x+1/2, y+1/2, -z+1/2'
'-x, -y, -z'
'x, -y, z-1/2'
'-x+1/2, -y+1/2, -z'
'x+1/2, -y+1/2, z-1/2'

loop_
_atom_site_type_symbol
_atom_site_label
_atom_site_fract_x
_atom_site_fract_y
_atom_site_fract_z
_atom_site_U_iso_or_equiv
_atom_site_adp_type
_atom_site_calc_flag
_atom_site_occupancy
_atom_site_disorder_assembly
_atom_site_disorder_group
Fe Fe1 0.63020(2) 0.51545(2) 0.36805(2) 0.01784(8) Uani d 1 . .
N N11 0.65493(3) 0.53184(12) 0.28524(7) 0.0198(3) Uani d 1 . .
C C12 0.64166(4) 0.46533(14) 0.22925(9) 0.0220(3) Uani d 1 . .
C C13 0.65452(5) 0.47382(16) 0.16571(9) 0.0281(4) Uani d 1 . .
H H13 0.6449 0.4259 0.1275 0.034 Uiso calc 1 . .
C C14 0.68138(5) 0.55208(17) 0.15817(9) 0.0292(4) Uani d 1 . .
H H14 0.6900 0.5603 0.1146 0.035 Uiso calc 1 . .
C C15 0.69551(4) 0.61845(16) 0.21524(9) 0.0277(4) Uani d 1 . .
H H15 0.7144 0.6719 0.2117 0.033 Uiso calc 1 . .
C C16 0.68182(4) 0.60589(15) 0.27739(9) 0.0237(3) Uani d 1 . .
H H16 0.6918 0.6514 0.3164 0.028 Uiso calc 1 . .
N N21 0.60283(3) 0.39919(12) 0.30723(7) 0.0229(3) Uani d 1 . .
C C22 0.61261(4) 0.38738(15) 0.24245(9) 0.0244(4) Uani d 1 . .
C C23 0.59581(5) 0.30908(17) 0.19369(11) 0.0337(4) Uani d 1 . .
H H23 0.6033 0.3020 0.1490 0.040 Uiso calc 1 . .
C C24 0.56809(5) 0.24158(18) 0.21051(12) 0.0410(5) Uani d 1 . .
H H24 0.5563 0.1873 0.1778 0.049 Uiso calc 1 . .
C C25 0.55784(5) 0.25471(18) 0.27583(12) 0.0387(5) Uani d 1 . .
H H25 0.5386 0.2102 0.2885 0.046 Uiso calc 1 . .
C C26 0.57570(5) 0.33299(16) 0.32268(10) 0.0299(4) Uani d 1 . .
H H26 0.5685 0.3404 0.3677 0.036 Uiso calc 1 . .
N N31 0.66037(3) 0.38781(11) 0.41112(7) 0.0186(3) Uani d 1 . .
C C32 0.65038(4) 0.33959(14) 0.46985(8) 0.0189(3) Uani d 1 . .
C C33 0.66942(4) 0.24931(15) 0.50592(9) 0.0224(3) Uani d 1 . .
H H33 0.6619 0.2170 0.5468 0.027 Uiso calc 1 . .
C C34 0.69950(4) 0.20654(15) 0.48204(9) 0.0235(3) Uani d 1 . .
H H34 0.7129 0.1449 0.5062 0.028 Uiso calc 1 . .
C C35 0.70956(4) 0.25577(15) 0.42208(9) 0.0238(4) Uani d 1 . .
H H35 0.7301 0.2283 0.4045 0.029 Uiso calc 1 . .
C C36 0.68950(4) 0.34510(15) 0.38806(9) 0.0214(3) Uani d 1 . .
H H36 0.6966 0.3777 0.3468 0.026 Uiso calc 1 . .
N N41 0.60540(3) 0.48407(12) 0.44904(7) 0.0215(3) Uani d 1 . .
C C42 0.61868(4) 0.39386(14) 0.49126(8) 0.0199(3) Uani d 1 . .
C C43 0.60337(4) 0.35995(15) 0.54935(8) 0.0224(3) Uani d 1 . .
H H43 0.6128 0.2955 0.5774 0.027 Uiso calc 1 . .
C C44 0.57418(4) 0.42113(16) 0.56607(9) 0.0254(4) Uani d 1 . .
H H44 0.5635 0.3997 0.6059 0.030 Uiso calc 1 . .
C C45 0.56094(5) 0.51383(16) 0.52369(10) 0.0297(4) Uani d 1 . .
H H45 0.5411 0.5575 0.5342 0.036 Uiso calc 1 . .
C C46 0.57693(4) 0.54205(16) 0.46596(10) 0.0281(4) Uani d 1 . .
H H46 0.5675 0.6052 0.4368 0.034 Uiso calc 1 . .
N N51 0.65666(3) 0.64356(12) 0.42118(7) 0.0197(3) Uani d 1 . .
C C52 0.64292(4) 0.75371(14) 0.40960(8) 0.0200(3) Uani d 1 . .
C C53 0.65725(4) 0.85275(15) 0.44540(9) 0.0245(4) Uani d 1 . .
H H53 0.6470 0.9288 0.4364 0.029 Uiso calc 1 . .
C C54 0.68670(4) 0.83901(16) 0.49433(9) 0.0269(4) Uani d 1 . .
H H54 0.6969 0.9053 0.5197 0.032 Uiso calc 1 . .
C C55 0.70104(4) 0.72676(16) 0.50567(9) 0.0278(4) Uani d 1 . .
H H55 0.7213 0.7154 0.5388 0.033 Uiso calc 1 . .
C C56 0.68566(4) 0.63181(15) 0.46859(9) 0.0240(4) Uani d 1 . .
H H56 0.6958 0.5553 0.4766 0.029 Uiso calc 1 . .
N N61 0.60056(3) 0.64995(12) 0.33182(7) 0.0203(3) Uani d 1 . .
C C62 0.61195(4) 0.75802(14) 0.35579(8) 0.0203(3) Uani d 1 . .
C C63 0.59599(4) 0.86231(15) 0.33035(9) 0.0246(4) Uani d 1 . .
H H63 0.6045 0.9368 0.3482 0.030 Uiso calc 1 . .
C C64 0.56748(5) 0.85656(16) 0.27866(9) 0.0277(4) Uani d 1 . .
H H64 0.5564 0.9270 0.2598 0.033 Uiso calc 1 . .
C C65 0.55536(4) 0.74666(16) 0.25490(9) 0.0266(4) Uani d 1 . .
H H65 0.5356 0.7405 0.2199 0.032 Uiso calc 1 . .
C C66 0.57225(4) 0.64599(16) 0.28246(9) 0.0249(4) Uani d 1 . .
H H66 0.5636 0.5708 0.2660 0.030 Uiso calc 1 . .
C C72 0.69853(4) 0.03189(15) 0.76960(9) 0.0233(3) Uani d 1 . .
C C73 0.73040(4) 0.06663(15) 0.80710(9) 0.0230(3) Uani d 1 . .
C C71 0.69130(5) 0.03611(19) 0.69654(10) 0.0349(4) Uani d 0.5 A -1
C C711 0.65742(9) 0.0407(5) 0.6542(2) 0.0373(6) Uani d 0.5 A -1
N N711 0.63014(13) 0.0548(6) 0.6228(3) 0.0524(14) Uani d 0.5 A -1
C C712 0.72008(14) 0.0137(8) 0.6580(3) 0.0373(6) Uani d 0.5 A -1
N N712 0.7426(5) -0.004(3) 0.6258(10) 0.048(3) Uani d 0.5 A -1
C C74 0.69130(5) 0.03611(19) 0.69654(10) 0.0349(4) Uani d 0.5 A -2
C C741 0.65633(9) 0.0724(5) 0.6693(2) 0.0373(6) Uani d 0.5 A -2
N N741 0.62855(12) 0.0995(6) 0.6437(3) 0.0524(14) Uani d 0.5 A -2
C C742 0.71740(14) 0.0318(8) 0.6508(3) 0.0373(6) Uani d 0.5 A -2
N N742 0.7387(5) 0.019(3) 0.6148(10) 0.048(3) Uani d 0.5 A -2
O O721 0.67432(3) -0.00543(11) 0.80958(6) 0.0262(3) Uani d 1 . .
C C721 0.65061(4) -0.10027(16) 0.78297(9) 0.0270(4) Uani d 1 . .
H H72A 0.6314 -0.0674 0.7501 0.032 Uiso calc 1 . .
H H72B 0.6409 -0.1382 0.8218 0.032 Uiso calc 1 . .
H H72C 0.6636 -0.1591 0.7591 0.032 Uiso calc 1 . .
C C731 0.73998(4) 0.03020(15) 0.87735(9) 0.0241(4) Uani d 1 . .
N N731 0.74938(4) 0.00079(15) 0.93384(8) 0.0310(4) Uani d 1 . .
C C732 0.75460(4) 0.14209(15) 0.77815(9) 0.0244(4) Uani d 1 . .
N N732 0.77397(4) 0.20489(14) 0.75575(8) 0.0315(3) Uani d 1 . .
C C81 0.54650(7) 1.1235(3) 0.48817(15) 0.0176(6) Uani d 0.5 B -3
C C82 0.5402(5) 1.0580(9) 0.5457(7) 0.013(2) Uani d 0.5 B -3
C C83 0.51553(8) 1.0960(3) 0.59211(15) 0.0171(6) Uani d 0.5 B -3
C C811 0.5778(3) 1.1118(6) 0.4577(6) 0.0172(11) Uani d 0.5 B -3
N N811 0.6031(3) 1.1034(14) 0.4306(8) 0.0236(19) Uani d 0.5 B -3
C C812 0.5233(6) 1.218(2) 0.4605(12) 0.022(2) Uani d 0.5 B -3
N N812 0.50462(10) 1.2848(3) 0.4312(2) 0.0283(8) Uani d 0.5 B -3
O O821 0.55423(6) 0.95522(19) 0.56635(11) 0.0203(5) Uani d 0.5 B -3
C C821 0.5713(3) 0.8826(8) 0.5190(4) 0.0209(17) Uani d 0.5 B -3
H H82A 0.5611 0.8998 0.4709 0.031 Uiso calc 0.5 B -3
H H82B 0.5677 0.7987 0.5292 0.031 Uiso calc 0.5 B -3
H H82C 0.5965 0.9002 0.5249 0.031 Uiso calc 0.5 B -3
C C831 0.5074(3) 1.0183(11) 0.6457(6) 0.0188(17) Uani d 0.5 B -3
N N831 0.50032(7) 0.9583(3) 0.69043(14) 0.0228(6) Uani d 0.5 B -3
C C832 0.50228(16) 1.2143(5) 0.5954(2) 0.0229(8) Uani d 0.5 B -3
N N832 0.4923(4) 1.3088(9) 0.5996(7) 0.0245(16) Uani d 0.5 B -3
C C91 0.51837(8) 1.1779(3) 0.52930(15) 0.0211(7) Uani d 0.5 C -4
C C92 0.5362(5) 1.0758(9) 0.5529(7) 0.017(3) Uani d 0.5 C -4
C C93 0.56295(8) 1.0217(3) 0.51734(16) 0.0199(7) Uani d 0.5 C -4
C C911 0.50149(16) 1.2498(5) 0.5745(3) 0.0229(8) Uani d 0.5 C -4
N N911 0.4875(4) 1.3128(12) 0.6101(7) 0.038(3) Uani d 0.5 C -4
C C912 0.5162(6) 1.217(2) 0.4576(12) 0.022(2) Uani d 0.5 C -4
N N912 0.51267(10) 1.2623(4) 0.40475(18) 0.0280(9) Uani d 0.5 C -4
O O921 0.53230(6) 1.0179(2) 0.61084(11) 0.0255(5) Uani d 0.5 C -4
C C921 0.4991(2) 1.0262(12) 0.6387(6) 0.022(2) Uani d 0.5 C -4
H H92A 0.4999 1.0929 0.6713 0.032 Uiso calc 0.5 C -4
H H92B 0.4948 0.9525 0.6631 0.032 Uiso calc 0.5 C -4
H H92C 0.4800 1.0389 0.6004 0.032 Uiso calc 0.5 C -4
C C931 0.5753(3) 0.9057(8) 0.5361(4) 0.0264(18) Uani d 0.5 C -4
N N931 0.58600(10) 0.8107(3) 0.54668(17) 0.0386(8) Uani d 0.5 C -4
C C932 0.5802(3) 1.0784(6) 0.4647(6) 0.0172(11) Uani d 0.5 C -4
N N932 0.5952(3) 1.1207(14) 0.4241(8) 0.0235(18) Uani d 0.5 C -4
O O101 0.51547(6) 0.47541(18) 0.18585(11) 0.0536(8) Uani d 0.776(6) . .
H H101 0.5074(9) 0.4061(16) 0.1599(16) 0.080 Uiso d 0.776(6) . .
H H102 0.5013(8) 0.5380(19) 0.1643(17) 0.080 Uiso d 0.776(6) . .

loop_
_atom_site_aniso_label
_atom_site_aniso_U_11
_atom_site_aniso_U_22
_atom_site_aniso_U_33
_atom_site_aniso_U_12
_atom_site_aniso_U_13
_atom_site_aniso_U_23
Fe1 0.01377(12) 0.01514(13) 0.02387(14) -0.00043(9) -0.00034(9) 0.00311(10)
N11 0.0178(6) 0.0160(7) 0.0242(7) 0.0018(5) -0.0028(5) 0.0031(5)
C12 0.0188(8) 0.0189(8) 0.0266(9) 0.0049(6) -0.0034(6) 0.0015(7)
C13 0.0257(9) 0.0309(10) 0.0262(9) 0.0079(7) -0.0021(7) -0.0021(7)
C14 0.0255(9) 0.0367(11) 0.0255(9) 0.0088(8) 0.0037(7) 0.0069(8)
C15 0.0237(8) 0.0256(9) 0.0342(9) 0.0010(7) 0.0055(7) 0.0064(8)
C16 0.0200(8) 0.0204(9) 0.0301(9) -0.0022(6) 0.0008(7) 0.0021(7)
N21 0.0180(7) 0.0166(7) 0.0323(8) -0.0008(5) -0.0033(6) 0.0050(6)
C22 0.0212(8) 0.0194(8) 0.0308(9) 0.0020(6) -0.0030(7) 0.0015(7)
C23 0.0314(10) 0.0280(10) 0.0391(11) -0.0025(8) -0.0053(8) -0.0060(8)
C24 0.0376(11) 0.0311(11) 0.0501(13) -0.0101(9) -0.0095(9) -0.0060(9)
C25 0.0302(10) 0.0282(10) 0.0540(13) -0.0129(8) -0.0081(9) 0.0065(9)
C26 0.0240(9) 0.0245(9) 0.0388(10) -0.0070(7) -0.0050(7) 0.0091(8)
N31 0.0165(6) 0.0160(7) 0.0227(7) -0.0021(5) 0.0002(5) -0.0006(5)
C32 0.0176(7) 0.0165(8) 0.0219(8) -0.0024(6) -0.0001(6) -0.0006(6)
C33 0.0232(8) 0.0198(8) 0.0238(8) 0.0000(6) 0.0012(6) 0.0015(7)
C34 0.0223(8) 0.0199(8) 0.0273(9) 0.0039(6) -0.0006(7) 0.0034(7)
C35 0.0181(8) 0.0226(9) 0.0305(9) 0.0018(6) 0.0027(7) 0.0010(7)
C36 0.0179(8) 0.0205(8) 0.0260(8) -0.0004(6) 0.0036(6) 0.0015(7)
N41 0.0169(6) 0.0182(7) 0.0290(7) 0.0008(5) 0.0010(5) 0.0024(6)
C42 0.0173(7) 0.0172(8) 0.0244(8) -0.0021(6) -0.0006(6) -0.0012(6)
C43 0.0214(8) 0.0221(8) 0.0231(8) -0.0026(6) 0.0011(6) 0.0008(7)
C44 0.0219(8) 0.0272(9) 0.0278(9) -0.0056(7) 0.0061(7) -0.0030(7)
C45 0.0207(8) 0.0255(9) 0.0444(11) 0.0012(7) 0.0101(8) -0.0012(8)
C46 0.0201(8) 0.0222(9) 0.0428(11) 0.0052(7) 0.0076(7) 0.0070(8)
N51 0.0167(6) 0.0196(7) 0.0226(7) 0.0007(5) 0.0018(5) 0.0029(5)
C52 0.0197(7) 0.0188(8) 0.0218(8) 0.0009(6) 0.0047(6) 0.0027(6)
C53 0.0250(8) 0.0185(8) 0.0300(9) 0.0006(7) 0.0039(7) 0.0009(7)
C54 0.0272(9) 0.0219(9) 0.0308(9) -0.0052(7) 0.0010(7) -0.0024(7)
C55 0.0226(8) 0.0274(9) 0.0311(9) -0.0028(7) -0.0049(7) 0.0015(7)
C56 0.0195(8) 0.0217(9) 0.0293(9) 0.0012(6) -0.0026(7) 0.0046(7)
N61 0.0166(6) 0.0203(7) 0.0236(7) -0.0002(5) 0.0016(5) 0.0031(6)
C62 0.0177(8) 0.0211(8) 0.0224(8) 0.0015(6) 0.0043(6) 0.0035(6)
C63 0.0264(9) 0.0195(9) 0.0281(9) 0.0039(7) 0.0043(7) 0.0022(7)
C64 0.0274(9) 0.0272(10) 0.0287(9) 0.0104(7) 0.0037(7) 0.0085(7)
C65 0.0221(8) 0.0310(10) 0.0259(9) 0.0052(7) -0.0003(7) 0.0051(7)
C66 0.0189(8) 0.0268(9) 0.0280(9) 0.0002(7) -0.0003(7) 0.0030(7)
C72 0.0199(8) 0.0232(9) 0.0270(9) -0.0017(6) 0.0040(6) 0.0049(7)
C73 0.0224(8) 0.0250(9) 0.0221(8) -0.0018(7) 0.0041(6) 0.0008(7)
C71 0.0257(9) 0.0488(12) 0.0281(10) -0.0135(8) -0.0040(7) 0.0142(9)
C711 0.0372(9) 0.053(2) 0.0182(11) -0.0224(9) -0.0070(7) 0.0119(8)
N711 0.0408(13) 0.074(5) 0.036(3) -0.0212(19) -0.0168(17) 0.022(2)
C712 0.0372(9) 0.053(2) 0.0182(11) -0.0224(9) -0.0070(7) 0.0119(8)
N712 0.046(3) 0.086(9) 0.012(5) -0.035(3) 0.000(4) 0.006(4)
C74 0.0257(9) 0.0488(12) 0.0281(10) -0.0135(8) -0.0040(7) 0.0142(9)
C741 0.0372(9) 0.053(2) 0.0182(11) -0.0224(9) -0.0070(7) 0.0119(8)
N741 0.0408(13) 0.074(5) 0.036(3) -0.0212(19) -0.0168(17) 0.022(2)
C742 0.0372(9) 0.053(2) 0.0182(11) -0.0224(9) -0.0070(7) 0.0119(8)
N742 0.046(3) 0.086(9) 0.012(5) -0.035(3) 0.000(4) 0.006(4)
O721 0.0206(6) 0.0299(7) 0.0288(6) -0.0049(5) 0.0057(5) 0.0013(5)
C721 0.0216(8) 0.0283(10) 0.0315(9) -0.0059(7) 0.0045(7) 0.0013(7)
C731 0.0190(8) 0.0255(9) 0.0282(10) -0.0069(6) 0.0046(7) -0.0059(7)
N731 0.0272(8) 0.0400(9) 0.0254(8) -0.0127(7) 0.0020(6) -0.0002(7)
C732 0.0221(8) 0.0244(9) 0.0263(8) 0.0001(7) 0.0019(7) -0.0016(7)
N732 0.0285(8) 0.0297(8) 0.0370(9) -0.0055(6) 0.0073(7) 0.0009(7)
C81 0.0179(15) 0.0160(15) 0.0189(15) -0.0005(12) 0.0021(12) -0.0010(12)
C82 0.010(3) 0.015(3) 0.015(3) 0.001(3) 0.003(3) -0.002(3)
C83 0.0171(15) 0.0154(16) 0.0189(15) 0.0002(13) 0.0030(13) 0.0020(13)
C811 0.0203(14) 0.003(4) 0.028(2) 0.001(2) 0.0027(15) -0.004(2)
N811 0.020(5) 0.024(4) 0.027(3) 0.001(3) 0.001(3) 0.002(2)
C812 0.018(7) 0.0232(11) 0.0216(18) -0.011(3) -0.004(3) -0.0005(12)
N812 0.032(2) 0.027(2) 0.026(2) 0.0033(15) 0.0028(16) 0.0046(17)
O821 0.0211(11) 0.0167(11) 0.0238(11) 0.0040(9) 0.0052(9) 0.0011(9)
C821 0.026(3) 0.018(3) 0.020(4) 0.005(2) 0.005(3) -0.003(3)
C831 0.011(4) 0.020(3) 0.024(3) 0.001(2) -0.005(3) -0.005(2)
N831 0.0245(14) 0.0211(15) 0.0232(15) -0.0033(11) 0.0044(11) -0.0002(12)
C832 0.0207(10) 0.036(3) 0.012(3) 0.0038(18) 0.0005(18) 0.0045(15)
N832 0.023(3) 0.021(3) 0.031(4) 0.006(2) 0.010(3) 0.002(2)
C91 0.0204(15) 0.0266(18) 0.0163(15) -0.0018(13) 0.0026(12) 0.0009(13)
C92 0.014(5) 0.018(4) 0.019(3) 0.000(3) -0.001(3) -0.003(3)
C93 0.0211(16) 0.0186(16) 0.0194(16) -0.0024(13) -0.0002(13) 0.0018(13)
C911 0.0207(10) 0.036(3) 0.012(3) 0.0038(18) 0.0005(18) 0.0045(15)
N911 0.033(5) 0.058(5) 0.026(4) 0.022(3) 0.015(3) 0.012(3)
C912 0.018(7) 0.0232(11) 0.0216(18) -0.011(3) -0.004(3) -0.0005(12)
N912 0.029(2) 0.032(2) 0.024(2) 0.0027(15) 0.0052(15) 0.0040(17)
O921 0.0230(12) 0.0351(14) 0.0186(11) -0.0015(11) 0.0034(10) 0.0065(10)
C921 0.018(5) 0.030(3) 0.016(3) -0.006(3) 0.001(3) 0.002(2)
C931 0.033(3) 0.025(4) 0.021(4) -0.002(3) 0.003(3) 0.002(3)
N931 0.060(2) 0.0267(19) 0.0300(17) 0.0072(16) 0.0087(16) 0.0065(14)
C932 0.0203(14) 0.003(4) 0.028(2) 0.001(2) 0.0027(15) -0.004(2)
N932 0.017(4) 0.027(5) 0.027(3) 0.000(3) 0.004(4) 0.001(2)
O101 0.0717(16) 0.0340(12) 0.0508(14) -0.0051(10) -0.0084(10) 0.0019(9)

loop_
_atom_type_symbol
_atom_type_description
_atom_type_scat_dispersion_real
_atom_type_scat_dispersion_imag
_atom_type_scat_source
C C 0.0181 0.0091 'International Tables Vol C Tables 4.2.6.8 and 6.1.1.4'
H H 0.0000 0.0000 'International Tables Vol C Tables 4.2.6.8 and 6.1.1.4'
Fe Fe -1.1336 3.1974 'International Tables Vol C Tables 4.2.6.8 and 6.1.1.4'
N N 0.0311 0.0180 'International Tables Vol C Tables 4.2.6.8 and 6.1.1.4'
O O 0.0492 0.0322 'International Tables Vol C Tables 4.2.6.8 and 6.1.1.4'

loop_
_geom_angle_atom_site_label_1
_geom_angle_atom_site_label_2
_geom_angle_atom_site_label_3
_geom_angle
N31 Fe1 N41 81.36(5)
N31 Fe1 N61 175.56(6)
N41 Fe1 N61 96.04(6)
N31 Fe1 N21 90.22(5)
N41 Fe1 N21 94.61(6)
N61 Fe1 N21 93.58(6)
N31 Fe1 N11 95.40(5)
N41 Fe1 N11 174.98(6)
N61 Fe1 N11 87.44(5)
N21 Fe1 N11 81.54(6)
N31 Fe1 N51 94.67(5)
N41 Fe1 N51 89.22(6)
N61 Fe1 N51 81.67(5)
N21 Fe1 N51 174.20(6)
N11 Fe1 N51 94.88(5)
C16 N11 C12 117.59(15)
C16 N11 Fe1 127.14(12)
C12 N11 Fe1 115.15(11)
N11 C12 C13 121.89(16)
N11 C12 C22 113.92(15)
C13 C12 C22 124.17(16)
C14 C13 C12 119.69(17)
C14 C13 H13 120.2
C12 C13 H13 120.2
C13 C14 C15 118.82(17)
C13 C14 H14 120.6
C15 C14 H14 120.6
C16 C15 C14 119.01(16)
C16 C15 H15 120.5
C14 C15 H15 120.5
N11 C16 C15 122.96(16)
N11 C16 H16 118.5
C15 C16 H16 118.5
C26 N21 C22 117.67(15)
C26 N21 Fe1 127.14(13)
C22 N21 Fe1 115.18(11)
N21 C22 C23 121.92(17)
N21 C22 C12 114.10(14)
C23 C22 C12 123.97(17)
C24 C23 C22 119.63(19)
C24 C23 H23 120.2
C22 C23 H23 120.2
C25 C24 C23 118.49(18)
C25 C24 H24 120.8
C23 C24 H24 120.8
C24 C25 C26 119.57(18)
C24 C25 H25 120.2
C26 C25 H25 120.2
N21 C26 C25 122.72(19)
N21 C26 H26 118.6
C25 C26 H26 118.6
C36 N31 C32 118.09(14)
C36 N31 Fe1 126.23(11)
C32 N31 Fe1 115.68(10)
N31 C32 C33 121.79(15)
N31 C32 C42 113.78(14)
C33 C32 C42 124.41(15)
C34 C33 C32 119.68(15)
C34 C33 H33 120.2
C32 C33 H33 120.2
C33 C34 C35 118.35(15)
C33 C34 H34 120.8
C35 C34 H34 120.8
C36 C35 C34 119.51(15)
C36 C35 H35 120.2
C34 C35 H35 120.2
N31 C36 C35 122.57(15)
N31 C36 H36 118.7
C35 C36 H36 118.7
C46 N41 C42 117.91(14)
C46 N41 Fe1 126.62(12)
C42 N41 Fe1 115.46(11)
N41 C42 C43 121.79(15)
N41 C42 C32 113.65(14)
C43 C42 C32 124.55(15)
C42 C43 C44 119.39(16)
C42 C43 H43 120.3
C44 C43 H43 120.3
C45 C44 C43 118.84(16)
C45 C44 H44 120.6
C43 C44 H44 120.6
C46 C45 C44 119.10(16)
C46 C45 H45 120.5
C44 C45 H45 120.5
N41 C46 C45 122.95(16)
N41 C46 H46 118.5
C45 C46 H46 118.5
C56 N51 C52 117.97(14)
C56 N51 Fe1 127.03(11)
C52 N51 Fe1 114.95(10)
N51 C52 C53 122.28(15)
N51 C52 C62 113.99(14)
C53 C52 C62 123.73(15)
C54 C53 C52 119.03(16)
C54 C53 H53 120.5
C52 C53 H53 120.5
C53 C54 C55 118.81(16)
C53 C54 H54 120.6
C55 C54 H54 120.6
C56 C55 C54 119.56(16)
C56 C55 H55 120.2
C54 C55 H55 120.2
N51 C56 C55 122.35(16)
N51 C56 H56 118.8
C55 C56 H56 118.8
C66 N61 C62 117.72(14)
C66 N61 Fe1 126.87(12)
C62 N61 Fe1 115.19(10)
N61 C62 C63 122.27(14)
N61 C62 C52 113.93(14)
C63 C62 C52 123.79(15)
C64 C63 C62 119.17(16)
C64 C63 H63 120.4
C62 C63 H63 120.4
C65 C64 C63 118.84(16)
C65 C64 H64 120.6
C63 C64 H64 120.6
C66 C65 C64 119.31(15)
C66 C65 H65 120.3
C64 C65 H65 120.3
N61 C66 C65 122.68(16)
N61 C66 H66 118.7
C65 C66 H66 118.7
O721 C72 C73 114.29(15)
O721 C72 C71 121.76(15)
C73 C72 C71 123.95(16)
C72 C73 C731 121.06(15)
C72 C73 C732 122.33(15)
C731 C73 C732 116.59(15)
C72 C71 C712 117.0(3)
C72 C71 C711 128.0(3)
C712 C71 C711 114.1(3)
N711 C711 C71 173.7(6)
N712 C712 C71 178.6(13)
C72 O721 C721 118.13(13)
O721 C721 H72A 109.5
O721 C721 H72B 109.5
H72A C721 H72B 109.5
O721 C721 H72C 109.5
H72A C721 H72C 109.5
H72B C721 H72C 109.5
N731 C731 C73 176.79(18)
N732 C732 C73 178.5(2)
C82 C81 C811 122.3(9)
C82 C81 C812 121.8(14)
C811 C81 C812 115.5(11)
O821 C82 C81 127.2(16)
O821 C82 C83 110.3(8)
C81 C82 C83 122.5(9)
C831 C83 C832 115.4(5)
C831 C83 C82 119.4(5)
C832 C83 C82 124.5(3)
N811 C811 C81 177.9(11)
N812 C812 C81 171(3)
C82 O821 C821 120.5(9)
O821 C821 H82A 109.5
O821 C821 H82B 109.5
H82A C821 H82B 109.5
O821 C821 H82C 109.5
H82A C821 H82C 109.5
H82B C821 H82C 109.5
N831 C831 C83 177.7(11)
N832 C832 C83 178.2(10)
C92 C91 C911 121.3(8)
C92 C91 C912 122.2(14)
C911 C91 C912 116.5(12)
O921 C92 C91 125.8(16)
O921 C92 C93 111.1(8)
C91 C92 C93 123.0(9)
C931 C93 C932 115.0(5)
C931 C93 C92 120.0(5)
C932 C93 C92 124.9(4)
N911 C911 C91 177.4(8)
N912 C912 C91 170(3)
C92 O921 C921 119.0(9)
O921 C921 H92A 109.5
O921 C921 H92B 109.5
H92A C921 H92B 109.5
O921 C921 H92C 109.5
H92A C921 H92C 109.5
H92B C921 H92C 109.5
N931 C931 C93 175.2(9)
N932 C932 C93 177.0(9)
H101 O101 H102 104.3(14)

loop_
_geom_bond_atom_site_label_1
_geom_bond_atom_site_label_2
_geom_bond_distance
Fe1 N31 1.9624(13)
Fe1 N41 1.9677(14)
Fe1 N61 1.9684(13)
Fe1 N21 1.9700(14)
Fe1 N11 1.9732(14)
Fe1 N51 1.9746(14)
N11 C16 1.350(2)
N11 C12 1.360(2)
C12 C13 1.386(2)
C12 C22 1.467(2)
C13 C14 1.378(3)
C13 H13 0.9500
C14 C15 1.384(3)
C14 H14 0.9500
C15 C16 1.380(2)
C15 H15 0.9500
C16 H16 0.9500
N21 C26 1.345(2)
N21 C22 1.360(2)
C22 C23 1.387(3)
C23 C24 1.380(3)
C23 H23 0.9500
C24 C25 1.379(3)
C24 H24 0.9500
C25 C26 1.381(3)
C25 H25 0.9500
C26 H26 0.9500
N31 C36 1.345(2)
N31 C32 1.359(2)
C32 C33 1.387(2)
C32 C42 1.468(2)
C33 C34 1.384(2)
C33 H33 0.9500
C34 C35 1.385(2)
C34 H34 0.9500
C35 C36 1.381(2)
C35 H35 0.9500
C36 H36 0.9500
N41 C46 1.349(2)
N41 C42 1.361(2)
C42 C43 1.387(2)
C43 C44 1.388(2)
C43 H43 0.9500
C44 C45 1.383(3)
C44 H44 0.9500
C45 C46 1.379(3)
C45 H45 0.9500
C46 H46 0.9500
N51 C56 1.352(2)
N51 C52 1.356(2)
C52 C53 1.389(2)
C52 C62 1.474(2)
C53 C54 1.384(2)
C53 H53 0.9500
C54 C55 1.386(3)
C54 H54 0.9500
C55 C56 1.378(2)
C55 H55 0.9500
C56 H56 0.9500
N61 C66 1.349(2)
N61 C62 1.355(2)
C62 C63 1.386(2)
C63 C64 1.383(2)
C63 H63 0.9500
C64 C65 1.381(3)
C64 H64 0.9500
C65 C66 1.379(2)
C65 H65 0.9500
C66 H66 0.9500
C72 O721 1.350(2)
C72 C73 1.393(2)
C72 C71 1.405(3)
C73 C731 1.421(2)
C73 C732 1.426(2)
C71 C712 1.433(4)
C71 C711 1.443(3)
C711 N711 1.150(4)
C712 N712 1.147(4)
C741 N741 1.155(4)
C742 N742 1.150(4)
O721 C721 1.453(2)
C721 H72A 0.9800
C721 H72B 0.9800
C721 H72C 0.9800
C731 N731 1.153(2)
C732 N732 1.151(2)
C81 C82 1.383(10)
C81 C811 1.412(7)
C81 C812 1.448(17)
C82 O821 1.318(10)
C82 C83 1.45(2)
C83 C831 1.423(11)
C83 C832 1.431(6)
C811 N811 1.165(14)
C812 N812 1.136(13)
O821 C821 1.445(8)
C821 H82A 0.9800
C821 H82B 0.9800
C821 H82C 0.9800
C831 N831 1.158(10)
C832 N832 1.139(13)
C91 C92 1.385(10)
C91 C911 1.410(7)
C91 C912 1.446(18)
C92 O921 1.322(10)
C92 C93 1.44(2)
C93 C931 1.422(11)
C93 C932 1.435(7)
C911 N911 1.166(14)
C912 N912 1.136(12)
O921 C921 1.449(9)
C921 H92A 0.9800
C921 H92B 0.9800
C921 H92C 0.9800
C931 N931 1.156(10)
C932 N932 1.137(14)
O101 H101 0.958(10)
O101 H102 0.953(10)

loop_
_geom_hbond_atom_site_label_D
_geom_hbond_atom_site_label_H
_geom_hbond_atom_site_label_A
_geom_hbond_site_symmetry_A
_geom_hbond_distance_DH
_geom_hbond_distance_HA
_geom_hbond_distance_DA
_geom_hbond_angle_DHA
_geom_hbond_publ_flag
C34 H34 N742 . 0.95 2.62 3.51(3) 156 no
C43 H43 N741 . 0.95 2.59 3.525(7) 170 no
C53 H53 N811 . 0.95 2.58 3.496(15) 161 no
C63 H63 N811 . 0.95 2.47 3.329(16) 151 no
C63 H63 N932 . 0.95 2.59 3.434(16) 148 no
C66 H66 O101 . 0.95 2.49 3.297(3) 142 no
C25 H25 N831 5_666 0.95 2.48 3.398(3) 162 no
C54 H54 N742 1_565 0.95 2.61 3.51(3) 157 no
O101 H101 N812 2_645 0.96(2) 2.23(3) 3.143(4) 159(2) no
O101 H101 N912 2_645 0.96(2) 2.13(3) 3.085(5) 175(3) no
O101 H102 N832 6_575 0.95(3) 2.13(3) 3.017(12) 154(3) no
O101 H102 N911 6_575 0.95(3) 2.02(3) 2.931(14) 161(3) no

loop_
_geom_torsion_atom_site_label_1
_geom_torsion_atom_site_label_2
_geom_torsion_atom_site_label_3
_geom_torsion_atom_site_label_4
_geom_torsion
C16 N11 C12 C13 -1.2(2)
Fe1 N11 C12 C13 175.16(12)
C16 N11 C12 C22 179.89(13)
Fe1 N11 C12 C22 -3.77(17)
N11 C12 C13 C14 -0.4(2)
C22 C12 C13 C14 178.40(16)
C12 C13 C14 C15 1.6(3)
C13 C14 C15 C16 -1.3(3)
C12 N11 C16 C15 1.6(2)
Fe1 N11 C16 C15 -174.25(12)
C14 C15 C16 N11 -0.4(3)
C26 N21 C22 C23 -0.9(2)
Fe1 N21 C22 C23 -179.95(13)
C26 N21 C22 C12 178.22(14)
Fe1 N21 C22 C12 -0.88(17)
N11 C12 C22 N21 3.0(2)
C13 C12 C22 N21 -175.86(15)
N11 C12 C22 C23 -177.92(16)
C13 C12 C22 C23 3.2(3)
N21 C22 C23 C24 0.7(3)
C12 C22 C23 C24 -178.30(17)
C22 C23 C24 C25 0.2(3)
C23 C24 C25 C26 -0.9(3)
C22 N21 C26 C25 0.1(2)
Fe1 N21 C26 C25 179.11(14)
C24 C25 C26 N21 0.8(3)
C36 N31 C32 C33 0.3(2)
Fe1 N31 C32 C33 -179.51(12)
C36 N31 C32 C42 178.94(13)
Fe1 N31 C32 C42 -0.92(17)
N31 C32 C33 C34 0.1(2)
C42 C32 C33 C34 -178.34(15)
C32 C33 C34 C35 -0.2(2)
C33 C34 C35 C36 -0.1(2)
C32 N31 C36 C35 -0.7(2)
Fe1 N31 C36 C35 179.16(12)
C34 C35 C36 N31 0.5(2)
C46 N41 C42 C43 1.2(2)
Fe1 N41 C42 C43 -178.44(12)
C46 N41 C42 C32 -177.82(14)
Fe1 N41 C42 C32 2.55(17)
N31 C32 C42 N41 -1.07(19)
C33 C32 C42 N41 177.49(15)
N31 C32 C42 C43 179.96(15)
C33 C32 C42 C43 -1.5(3)
N41 C42 C43 C44 -1.5(2)
C32 C42 C43 C44 177.37(15)
C42 C43 C44 C45 0.6(2)
C43 C44 C45 C46 0.5(3)
C42 N41 C46 C45 0.0(3)
Fe1 N41 C46 C45 179.58(14)
C44 C45 C46 N41 -0.8(3)
C56 N51 C52 C53 -1.1(2)
Fe1 N51 C52 C53 176.63(12)
C56 N51 C52 C62 178.47(14)
Fe1 N51 C52 C62 -3.82(17)
N51 C52 C53 C54 0.4(2)
C62 C52 C53 C54 -179.13(16)
C52 C53 C54 C55 0.4(3)
C53 C54 C55 C56 -0.4(3)
C52 N51 C56 C55 1.1(2)
Fe1 N51 C56 C55 -176.34(13)
C54 C55 C56 N51 -0.3(3)
C66 N61 C62 C63 -1.3(2)
Fe1 N61 C62 C63 173.68(12)
C66 N61 C62 C52 179.89(14)
Fe1 N61 C62 C52 -5.13(17)
N51 C52 C62 N61 5.9(2)
C53 C52 C62 N61 -174.61(15)
N51 C52 C62 C63 -172.94(15)
C53 C52 C62 C63 6.6(3)
N61 C62 C63 C64 -0.1(2)
C52 C62 C63 C64 178.60(15)
C62 C63 C64 C65 1.2(3)
C63 C64 C65 C66 -1.0(3)
C62 N61 C66 C65 1.6(2)
Fe1 N61 C66 C65 -172.72(13)
C64 C65 C66 N61 -0.5(3)
O721 C72 C73 C731 18.9(2)
C71 C72 C73 C731 -161.99(18)
O721 C72 C73 C732 -159.56(16)
C71 C72 C73 C732 19.5(3)
O721 C72 C71 C712 -147.4(4)
C73 C72 C71 C712 33.6(5)
O721 C72 C71 C711 21.3(4)
C73 C72 C71 C711 -157.7(3)
C73 C72 O721 C721 -145.54(15)
C71 C72 O721 C721 35.4(2)
C811 C81 C82 O821 -23.7(18)
C812 C81 C82 O821 163.8(16)
C811 C81 C82 C83 157.2(11)
C812 C81 C82 C83 -15.3(18)
O821 C82 C83 C831 -6.2(14)
C81 C82 C83 C831 173.0(10)
O821 C82 C83 C832 164.0(7)
C81 C82 C83 C832 -16.8(16)
C81 C82 O821 C821 -17.4(18)
C83 C82 O821 C821 161.8(7)
C911 C91 C92 O921 18.6(18)
C912 C91 C92 O921 -161.6(14)
C911 C91 C92 C93 -158.8(9)
C912 C91 C92 C93 20.9(17)
O921 C92 C93 C931 14.6(14)
C91 C92 C93 C931 -167.6(10)
O921 C92 C93 C932 -162.3(9)
C91 C92 C93 C932 15.5(17)
C91 C92 O921 C921 26.6(18)
C93 C92 O921 C921 -155.7(10)

_cod_database_fobs_code 2242712
